data_1577340
loop_
_publ_author_name
'Miehe, Stefan F.'
'Eichele, Klaus'
'Schubert, Hartmut'
'Bettinger, Holger F.'
'Sindlinger, Christian P.'
'Wesemann, Lars'

_publ_section_title
;
 Three reversibly interconvertible redox states of boradigermaallyl:
 syntheses of radical allyl anion and allyl dianion.
;
_journal_issue 17
_journal_name_full 'Chemical science'
_journal_page_first 8622
_journal_page_last 8629
_journal_paper_doi 10.1039/d6sc00727a
_journal_volume 17
_journal_year 2026
_chemical_formula_sum 'C88 H113 B Ge2 K2 O'
_chemical_formula_weight 1420.97
_space_group_crystal_system triclinic
_space_group_IT_number 2
_space_group_name_Hall '-P 1'
_space_group_name_H-M_alt 'P -1'
_atom_sites_solution_hydrogens geom
_audit_creation_method SHELXL-2019/3
_audit_update_record
;
2025-11-20 deposited with the CCDC.	2026-03-02 downloaded from the CCDC.
;
_cell_angle_alpha 93.5190(10)
_cell_angle_beta 98.1790(10)
_cell_angle_gamma 116.4050(10)
_cell_formula_units_Z 2
_cell_length_a 12.4223(3)
_cell_length_b 13.6169(3)
_cell_length_c 26.2587(6)
_cell_measurement_reflns_used 9549
_cell_measurement_temperature 100(2)
_cell_measurement_theta_max 32.12
_cell_measurement_theta_min 2.47
_cell_volume 3898.77(16)
_computing_cell_refinement 'Bruker SAINT'
_computing_data_collection 'Bruker APEX2'
_computing_data_reduction 'Bruker SAINT'
_computing_publication_material Platon,Wingx,Shelxle
_computing_structure_refinement 'SHELXL-2019/2 (Sheldrick, 2019)'
_computing_structure_solution 'SHELXT 2014/4 (Sheldrick, 2014)'
_diffrn_ambient_temperature 100(2)
_diffrn_measured_fraction_theta_full 1.000
_diffrn_measured_fraction_theta_max 0.999
_diffrn_measurement_device_type 'Bruker APEX-II CCD'
_diffrn_measurement_method '\f and \w scans'
_diffrn_radiation_type MoK\a
_diffrn_radiation_wavelength 0.71073
_diffrn_reflns_av_R_equivalents 0.0219
_diffrn_reflns_av_unetI/netI 0.0127
_diffrn_reflns_Laue_measured_fraction_full 1.000
_diffrn_reflns_Laue_measured_fraction_max 0.999
_diffrn_reflns_limit_h_max 15
_diffrn_reflns_limit_h_min -15
_diffrn_reflns_limit_k_max 17
_diffrn_reflns_limit_k_min -17
_diffrn_reflns_limit_l_max 32
_diffrn_reflns_limit_l_min -32
_diffrn_reflns_number 132491
_diffrn_reflns_point_group_measured_fraction_full 1.000
_diffrn_reflns_point_group_measured_fraction_max 0.999
_diffrn_reflns_theta_full 25.242
_diffrn_reflns_theta_max 26.372
_diffrn_reflns_theta_min 1.583
_exptl_absorpt_coefficient_mu 0.922
_exptl_absorpt_correction_T_max 0.7464
_exptl_absorpt_correction_T_min 0.6979
_exptl_absorpt_correction_type multi-scan
_exptl_absorpt_process_details 'SADABS V2012/1 (Bruker AXS Inc.)'
_exptl_crystal_colour red
_exptl_crystal_density_diffrn 1.210
_exptl_crystal_description prism
_exptl_crystal_F_000 1512
_exptl_crystal_size_max 0.33
_exptl_crystal_size_mid 0.31
_exptl_crystal_size_min 0.29
_refine_diff_density_max 0.545
_refine_diff_density_min -2.558
_refine_diff_density_rms 0.117
_refine_ls_extinction_method none
_refine_ls_goodness_of_fit_ref 1.291
_refine_ls_hydrogen_treatment constr
_refine_ls_matrix_type full
_refine_ls_number_parameters 893
_refine_ls_number_reflns 15918
_refine_ls_number_restraints 0
_refine_ls_restrained_S_all 1.291
_refine_ls_R_factor_all 0.0805
_refine_ls_R_factor_gt 0.0786
_refine_ls_shift/su_max 0.000
_refine_ls_shift/su_mean 0.000
_refine_ls_structure_factor_coef Fsqd
_refine_ls_weighting_details 'w=1/[\s^2^(Fo^2^)+(0.0167P)^2^+27.0550P] where P=(Fo^2^+2Fc^2^)/3'
_refine_ls_weighting_scheme calc
_refine_ls_wR_factor_gt 0.1826
_refine_ls_wR_factor_ref 0.1835
_reflns_Friedel_coverage 0.000
_reflns_number_gt 15297
_reflns_number_total 15918
_reflns_threshold_expression 'I > 2\s(I)'
_cod_data_source_file d6sc00727a3.cif
_cod_data_source_block SC201_0m_a
_cod_database_code 1577340
_shelx_shelxl_version_number 2019/3
_shelx_space_group_comment
;
The symmetry employed for this shelxl refinement is uniquely defined
by the following loop, which should always be used as a source of
symmetry information in preference to the above space-group names.
They are only intended as comments.
;

loop_
_space_group_symop_operation_xyz
'x, y, z'
'-x, -y, -z'

loop_
_atom_site_label
_atom_site_type_symbol
_atom_site_fract_x
_atom_site_fract_y
_atom_site_fract_z
_atom_site_U_iso_or_equiv
_atom_site_adp_type
_atom_site_occupancy
_atom_site_site_symmetry_order
_atom_site_calc_flag
_atom_site_refinement_flags_posn
_atom_site_refinement_flags_adp
_atom_site_refinement_flags_occupancy
_atom_site_disorder_assembly
_atom_site_disorder_group
Ge1 Ge 0.35485(5) 0.82462(4) 0.21261(2) 0.01619(12) Uani 1 1 d . . . A 4
Ge2 Ge 0.2466(6) 0.56069(13) 0.25618(13) 0.0082(6) Uani 0.63(2) 1 d . . P A 1
K2 K 0.0523(4) 0.6272(5) 0.16790(15) 0.0165(8) Uani 0.63(2) 1 d . . P A 1
K10 K 0.0536(7) 0.6651(14) 0.1673(3) 0.0264(17) Uani 0.37(2) 1 d . . P A 2
Ge20 Ge 0.2063(12) 0.5591(2) 0.2478(3) 0.0106(12) Uani 0.37(2) 1 d . . P A 2
K1 K 0.50102(14) 0.74025(13) 0.33385(6) 0.0450(4) Uani 1 1 d . . . . .
O1 O 0.2430(3) 0.6127(2) 0.14150(11) 0.0111(6) Uani 1 1 d . . . . .
C2 C 0.4001(4) 0.7943(4) 0.14708(16) 0.0131(8) Uani 1 1 d . . . . .
C3 C -0.0797(4) 0.4135(3) 0.22910(17) 0.0116(8) Uani 1 1 d . . . . .
C4 C 0.1180(4) 0.4445(3) 0.28942(16) 0.0107(8) Uani 1 1 d . . . . .
C5 C 0.1674(4) 0.4106(4) 0.33281(16) 0.0113(8) Uani 1 1 d . . . . .
C6 C 0.3400(4) 0.6862(4) 0.12087(16) 0.0111(8) Uani 1 1 d . . . . .
C7 C 0.6255(4) 1.1606(3) 0.27387(17) 0.0118(8) Uani 1 1 d . . . . .
H7 H 0.698670 1.197679 0.299211 0.014 Uiso 1 1 calc R U . . .
C8 C 0.2584(4) 0.4582(4) 0.10060(17) 0.0133(9) Uani 1 1 d . . . . .
C9 C -0.0039(4) 0.3738(4) 0.26477(16) 0.0120(8) Uani 1 1 d . . . . .
C10 C 0.4507(4) 0.9878(3) 0.23084(16) 0.0102(8) Uani 1 1 d . . . . .
C11 C -0.1098(4) 0.4942(4) 0.25113(17) 0.0128(8) Uani 1 1 d . . . . .
C12 C 0.6878(4) 0.9422(4) 0.29107(18) 0.0137(9) Uani 1 1 d . . . . .
C13 C 0.2372(4) 0.5086(3) 0.14367(17) 0.0126(8) Uani 1 1 d . . . . .
C14 C 0.2460(4) 0.3524(4) 0.10310(18) 0.0164(9) Uani 1 1 d . . . . .
H14 H 0.260297 0.315172 0.075069 0.020 Uiso 1 1 calc R U . . .
C15 C 0.5597(4) 1.0437(3) 0.26815(16) 0.0110(8) Uani 1 1 d . . . . .
C16 C 0.6186(4) 0.9948(4) 0.30595(18) 0.0137(9) Uani 1 1 d . . . . .
C17 C 0.7660(4) 0.9242(4) 0.32871(18) 0.0158(9) Uani 1 1 d . . . . .
H17 H 0.824973 0.900361 0.317051 0.019 Uiso 1 1 calc R U . . .
C18 C -0.1223(4) 0.2676(4) 0.15062(17) 0.0148(9) Uani 1 1 d . . . . .
H18 H -0.061938 0.253291 0.174294 0.018 Uiso 1 1 calc R U . . .
C19 C 0.3699(4) 0.6468(4) 0.07817(17) 0.0136(9) Uani 1 1 d . . . . .
C20 C 0.1817(4) 0.9785(4) 0.19462(18) 0.0159(9) Uani 1 1 d . . . . .
C21 C 0.5862(4) 1.2222(4) 0.24363(18) 0.0136(9) Uani 1 1 d . . . . .
H21 H 0.634185 1.300146 0.246664 0.016 Uiso 1 1 calc R U . . .
C22 C 0.2128(4) 0.4644(4) 0.18954(17) 0.0124(8) Uani 1 1 d . . . . .
C23 C 0.6808(4) 0.9056(4) 0.23445(18) 0.0154(9) Uani 1 1 d . . . . .
H23 H 0.620560 0.923726 0.212977 0.018 Uiso 1 1 calc R U . . .
C24 C 0.7797(4) 0.9563(4) 0.38127(19) 0.0169(9) Uani 1 1 d . . . . .
C25 C 0.6259(4) 1.0209(4) 0.35977(17) 0.0143(9) Uani 1 1 d . . . . .
C26 C 0.4752(4) 1.1682(4) 0.20855(18) 0.0143(9) Uani 1 1 d . . . . .
H26 H 0.445154 1.209868 0.188703 0.017 Uiso 1 1 calc R U . . .
C27 C 0.4080(4) 1.0530(4) 0.20255(16) 0.0127(8) Uani 1 1 d . . . . .
C28 C 0.2127(4) 0.3004(4) 0.14647(18) 0.0171(9) Uani 1 1 d . . . . .
H28 H 0.200516 0.226484 0.146988 0.021 Uiso 1 1 calc R U . . .
C29 C 0.2873(4) 0.4891(3) 0.36819(17) 0.0117(8) Uani 1 1 d . . . . .
C30 C 0.1970(4) 0.3557(4) 0.18916(18) 0.0150(9) Uani 1 1 d . . . . .
H30 H 0.175233 0.319007 0.218507 0.018 Uiso 1 1 calc R U . . .
C31 C 0.2840(4) 0.5584(4) 0.40978(17) 0.0137(9) Uani 1 1 d . . . . .
C32 C -0.0646(4) 0.2666(4) 0.27716(17) 0.0126(8) Uani 1 1 d . . . . .
H32 H -0.144282 0.217619 0.258299 0.015 Uiso 1 1 calc R U . . .
C33 C -0.1338(4) 0.3646(4) 0.17755(18) 0.0142(9) Uani 1 1 d . . . . .
C34 C -0.0686(4) 0.5399(4) 0.30911(18) 0.0142(9) Uani 1 1 d . . . . .
H34 H 0.019417 0.557550 0.319241 0.017 Uiso 1 1 calc R U . . .
C35 C -0.1866(4) 0.5258(4) 0.22012(18) 0.0154(9) Uani 1 1 d . . . . .
H35 H -0.205029 0.580583 0.234990 0.019 Uiso 1 1 calc R U . A 1
C36 C 0.2924(4) 0.5247(4) 0.05520(17) 0.0158(9) Uani 1 1 d . . . . .
C37 C 0.4958(4) 0.8688(4) 0.12493(17) 0.0165(9) Uani 1 1 d . . . . .
H37 H 0.538005 0.944598 0.139635 0.020 Uiso 1 1 calc R U . . .
C38 C -0.2374(4) 0.4803(4) 0.16819(18) 0.0160(9) Uani 1 1 d . . . . .
C39 C 0.4688(4) 0.7237(4) 0.05888(18) 0.0166(9) Uani 1 1 d . . . . .
H39 H 0.494177 0.700621 0.029934 0.020 Uiso 1 1 calc R U . . .
C40 C -0.0104(4) 0.2309(4) 0.31644(18) 0.0158(9) Uani 1 1 d . . . . .
H40 H -0.050604 0.156709 0.323343 0.019 Uiso 1 1 calc R U . . .
C41 C 0.2816(4) 1.0048(4) 0.16923(17) 0.0144(9) Uani 1 1 d . . . . .
C42 C 0.0646(4) 0.9394(4) 0.16509(18) 0.0182(9) Uani 1 1 d . . . . .
H42 H -0.002778 0.919647 0.182424 0.022 Uiso 1 1 calc R U . . .
C43 C -0.2102(4) 0.4000(4) 0.14788(18) 0.0161(9) Uani 1 1 d . . . . .
H43 H -0.249764 0.362674 0.111431 0.019 Uiso 1 1 calc R U . A 1
C44 C 0.1029(4) 0.3041(4) 0.34564(17) 0.0140(9) Uani 1 1 d . . . . .
H44 H 0.137179 0.282000 0.374640 0.017 Uiso 1 1 calc R U . . .
C45 C 0.1974(4) 1.0019(4) 0.25330(18) 0.0183(10) Uani 1 1 d . . . . .
H45 H 0.280850 1.013099 0.269215 0.022 Uiso 1 1 calc R U . . .
C46 C 0.7058(4) 1.0016(4) 0.39604(18) 0.0175(9) Uani 1 1 d . . . . .
H46 H 0.709345 1.019969 0.433898 0.021 Uiso 1 1 calc R U . . .
C47 C -0.0850(4) 0.8975(4) 0.08227(19) 0.0171(9) Uani 1 1 d . . . . .
H47 H -0.144017 0.853636 0.104204 0.021 Uiso 1 1 calc R U . . .
C48 C 0.3941(4) 0.6314(4) 0.44318(17) 0.0157(9) Uani 1 1 d . . . . .
H48 H 0.391982 0.681899 0.471895 0.019 Uiso 1 1 calc R U . . .
C49 C 0.5300(4) 0.8335(4) 0.08182(18) 0.0190(10) Uani 1 1 d . . . . .
H49 H 0.595990 0.885300 0.068001 0.023 Uiso 1 1 calc R U . . .
C50 C -0.0775(5) 0.2918(4) 0.09887(18) 0.0193(10) Uani 1 1 d . . . . .
H50A H -0.139124 0.299746 0.074122 0.029 Uiso 1 1 calc R U . . .
H50B H -0.064428 0.230581 0.084687 0.029 Uiso 1 1 calc R U . . .
H50C H -0.000377 0.360615 0.104879 0.029 Uiso 1 1 calc R U . . .
C51 C 0.0429(4) 0.9283(4) 0.11130(19) 0.0174(9) Uani 1 1 d . . . . .
C52 C -0.2473(4) 0.1632(4) 0.14124(19) 0.0205(10) Uani 1 1 d . . . . .
H52A H -0.274087 0.147346 0.174455 0.031 Uiso 1 1 calc R U . . .
H52B H -0.239532 0.100260 0.125316 0.031 Uiso 1 1 calc R U . . .
H52C H -0.307611 0.175773 0.117973 0.031 Uiso 1 1 calc R U . . .
C53 C -0.3223(4) 0.5150(4) 0.1354(2) 0.0196(10) Uani 1 1 d . . . . .
H53 H -0.356078 0.464863 0.101463 0.024 Uiso 1 1 calc R U . . .
C54 C 0.3595(5) 0.4837(4) 0.02195(19) 0.0245(11) Uani 1 1 d . . . . .
H54A H 0.377396 0.526080 -0.007274 0.037 Uiso 1 1 calc R U . . .
H54B H 0.307814 0.404997 0.008671 0.037 Uiso 1 1 calc R U . . .
H54C H 0.436188 0.493657 0.043091 0.037 Uiso 1 1 calc R U . . .
C55 C -0.0792(5) 0.6455(4) 0.3229(2) 0.0213(10) Uani 1 1 d . . . . .
H55A H -0.040146 0.699088 0.299802 0.032 Uiso 1 1 calc R U . . .
H55B H -0.038566 0.677187 0.359024 0.032 Uiso 1 1 calc R U . . .
H55C H -0.165848 0.627800 0.318768 0.032 Uiso 1 1 calc R U . . .
C56 C 0.8040(4) 0.9667(4) 0.21737(19) 0.0213(10) Uani 1 1 d . . . . .
H56A H 0.832843 1.046754 0.224470 0.032 Uiso 1 1 calc R U . . .
H56B H 0.794102 0.944974 0.180058 0.032 Uiso 1 1 calc R U . . .
H56C H 0.863806 0.947408 0.236645 0.032 Uiso 1 1 calc R U . . .
C57 C 0.1639(4) 0.5506(4) 0.42132(19) 0.0209(10) Uani 1 1 d . . . . .
H57 H 0.102653 0.520352 0.388044 0.025 Uiso 1 1 calc R U . . .
C58 C 0.2614(4) 0.9961(4) 0.11457(18) 0.0184(10) Uani 1 1 d . . . . .
C59 C -0.1418(5) 0.4528(4) 0.34184(19) 0.0202(10) Uani 1 1 d . . . . .
H59A H -0.117182 0.485176 0.378544 0.030 Uiso 1 1 calc R U . . .
H59B H -0.125481 0.389007 0.337520 0.030 Uiso 1 1 calc R U . . .
H59C H -0.229423 0.428774 0.330360 0.030 Uiso 1 1 calc R U . . .
C60 C 0.5059(4) 0.6373(4) 0.43739(19) 0.0189(10) Uani 1 1 d . . . . .
C61 C 0.8773(5) 0.9522(4) 0.42192(19) 0.0210(10) Uani 1 1 d . . . . .
H61 H 0.845158 0.939551 0.454997 0.025 Uiso 1 1 calc R U . . .
C62 C 0.3660(5) 1.0297(5) 0.08473(19) 0.0249(11) Uani 1 1 d . . . . .
H62 H 0.439371 1.035773 0.108799 0.030 Uiso 1 1 calc R U . . .
C63 C 0.4067(4) 0.4095(4) 0.3232(2) 0.0235(11) Uani 1 1 d . . . . .
H63 H 0.323278 0.365125 0.301351 0.028 Uiso 1 1 calc R U . . .
C64 C 0.5514(5) 1.0725(4) 0.38079(18) 0.0180(9) Uani 1 1 d . . . . .
H64 H 0.490279 1.070879 0.351055 0.022 Uiso 1 1 calc R U . . .
C65 C 0.1737(4) 0.5117(4) 0.02081(18) 0.0212(10) Uani 1 1 d . . . . .
H65A H 0.131330 0.540338 0.041465 0.032 Uiso 1 1 calc R U . . .
H65B H 0.120225 0.433215 0.007683 0.032 Uiso 1 1 calc R U . . .
H65C H 0.194191 0.553348 -0.008520 0.032 Uiso 1 1 calc R U . . .
C66 C 0.3994(5) 0.4909(4) 0.3627(2) 0.0212(10) Uani 1 1 d . . . . .
C67 C 0.6351(5) 0.7801(4) 0.2233(2) 0.0264(11) Uani 1 1 d . . . . .
H67A H 0.693654 0.760283 0.243324 0.040 Uiso 1 1 calc R U . . .
H67B H 0.627303 0.758604 0.186146 0.040 Uiso 1 1 calc R U . . .
H67C H 0.555164 0.741163 0.233382 0.040 Uiso 1 1 calc R U . . .
C68 C 0.1421(4) 0.9573(4) 0.08681(18) 0.0205(10) Uani 1 1 d . . . . .
H68 H 0.128767 0.950682 0.049956 0.025 Uiso 1 1 calc R U . . .
C69 C 0.5055(4) 0.5652(4) 0.3973(2) 0.0240(11) Uani 1 1 d . . . . .
H69 H 0.578486 0.551258 0.399621 0.029 Uiso 1 1 calc R U . . .
C70 C -0.1197(5) 0.8266(5) 0.0297(2) 0.0262(11) Uani 1 1 d . . . . .
H70A H -0.073231 0.871686 0.005225 0.039 Uiso 1 1 calc R U . . .
H70B H -0.207484 0.797834 0.016353 0.039 Uiso 1 1 calc R U . . .
H70C H -0.100594 0.764616 0.033602 0.039 Uiso 1 1 calc R U . . .
C71 C -0.2515(5) 0.6333(4) 0.1239(2) 0.0236(11) Uani 1 1 d . . . . .
H71A H -0.214479 0.684114 0.156626 0.035 Uiso 1 1 calc R U . . .
H71B H -0.307534 0.653951 0.102538 0.035 Uiso 1 1 calc R U . . .
H71C H -0.187018 0.637752 0.105135 0.035 Uiso 1 1 calc R U . . .
C72 C 0.4809(5) 1.0073(4) 0.42140(19) 0.0219(10) Uani 1 1 d . . . . .
H72A H 0.435590 0.928455 0.407421 0.033 Uiso 1 1 calc R U . . .
H72B H 0.423451 1.034585 0.429419 0.033 Uiso 1 1 calc R U . . .
H72C H 0.538991 1.017579 0.453164 0.033 Uiso 1 1 calc R U . . .
C73 C 0.6261(5) 0.7139(5) 0.4739(2) 0.0308(13) Uani 1 1 d . . . . .
H73 H 0.688479 0.748119 0.451643 0.037 Uiso 1 1 calc R U . . .
C74 C 0.1162(5) 0.4680(5) 0.4598(2) 0.0334(13) Uani 1 1 d . . . . .
H74A H 0.106513 0.395716 0.445527 0.050 Uiso 1 1 calc R U . . .
H74B H 0.036944 0.460721 0.465604 0.050 Uiso 1 1 calc R U . . .
H74C H 0.174734 0.494832 0.492850 0.050 Uiso 1 1 calc R U . . .
C75 C 0.6224(5) 0.8078(4) 0.5058(2) 0.0284(12) Uani 1 1 d . . . . .
H75A H 0.567229 0.778058 0.530397 0.043 Uiso 1 1 calc R U . . .
H75B H 0.592589 0.848060 0.482802 0.043 Uiso 1 1 calc R U . . .
H75C H 0.704811 0.858308 0.525040 0.043 Uiso 1 1 calc R U . . .
C76 C 0.1893(5) 1.1083(4) 0.2678(2) 0.0284(12) Uani 1 1 d . . . . .
H76A H 0.252758 1.169781 0.254898 0.043 Uiso 1 1 calc R U . . .
H76B H 0.201466 1.124012 0.305653 0.043 Uiso 1 1 calc R U . . .
H76C H 0.108506 1.099388 0.252070 0.043 Uiso 1 1 calc R U . . .
C77 C -0.0982(5) 1.0033(4) 0.0765(2) 0.0250(11) Uani 1 1 d . . . . .
H77A H -0.083295 1.043869 0.111019 0.037 Uiso 1 1 calc R U . . .
H77B H -0.181159 0.983517 0.058325 0.037 Uiso 1 1 calc R U . . .
H77C H -0.038585 1.049960 0.056545 0.037 Uiso 1 1 calc R U . . .
C78 C 0.6324(5) 1.1934(4) 0.4054(2) 0.0271(11) Uani 1 1 d . . . . .
H78A H 0.694471 1.197122 0.434056 0.041 Uiso 1 1 calc R U . . .
H78B H 0.581739 1.223607 0.418623 0.041 Uiso 1 1 calc R U . . .
H78C H 0.672755 1.236887 0.379133 0.041 Uiso 1 1 calc R U . . .
C79 C 0.3369(5) 0.9426(6) 0.0375(2) 0.0340(14) Uani 1 1 d . . . . .
H79A H 0.306233 0.868906 0.048347 0.051 Uiso 1 1 calc R U . . .
H79B H 0.411414 0.959658 0.023591 0.051 Uiso 1 1 calc R U . . .
H79C H 0.274474 0.944134 0.010584 0.051 Uiso 1 1 calc R U . . .
C80 C 0.9097(6) 0.8595(5) 0.4080(2) 0.0331(13) Uani 1 1 d . . . . .
H80A H 0.835015 0.788639 0.400128 0.050 Uiso 1 1 calc R U . . .
H80B H 0.966064 0.856756 0.437413 0.050 Uiso 1 1 calc R U . . .
H80C H 0.948986 0.873663 0.377561 0.050 Uiso 1 1 calc R U . . .
C81 C 0.1697(5) 0.6609(5) 0.4415(2) 0.0269(11) Uani 1 1 d . . . . .
H81A H 0.224318 0.690149 0.475545 0.040 Uiso 1 1 calc R U . . .
H81B H 0.087517 0.649464 0.444904 0.040 Uiso 1 1 calc R U . . .
H81C H 0.200989 0.713787 0.417086 0.040 Uiso 1 1 calc R U . . .
C82 C 0.1034(5) 0.9064(5) 0.2755(2) 0.0293(12) Uani 1 1 d . . . . .
H82A H 0.022414 0.902551 0.265331 0.044 Uiso 1 1 calc R U . . .
H82B H 0.126277 0.918707 0.313484 0.044 Uiso 1 1 calc R U . . .
H82C H 0.101060 0.836690 0.261922 0.044 Uiso 1 1 calc R U . . .
C83 C -0.4295(5) 0.5027(5) 0.1604(2) 0.0272(11) Uani 1 1 d . . . . .
H83A H -0.479092 0.424550 0.163558 0.041 Uiso 1 1 calc R U . . .
H83B H -0.479785 0.528800 0.138784 0.041 Uiso 1 1 calc R U . . .
H83C H -0.398947 0.546641 0.194962 0.041 Uiso 1 1 calc R U . . .
C84 C 0.2784(6) 0.7744(4) 0.3168(2) 0.0322(13) Uani 1 1 d . . . . .
H84A H 0.193222 0.751362 0.320174 0.048 Uiso 1 1 calc R U . . .
H84B H 0.322228 0.855337 0.319794 0.048 Uiso 1 1 calc R U . . .
H84C H 0.317774 0.749177 0.344326 0.048 Uiso 1 1 calc R U . . .
B1 B 0.2815(5) 0.7208(4) 0.2610(2) 0.0167(10) Uani 1 1 d . . . . .
C86 C 0.4425(6) 0.3297(5) 0.3504(2) 0.0370(15) Uani 1 1 d . . . . .
H86A H 0.446993 0.277597 0.324375 0.055 Uiso 1 1 calc R U . . .
H86B H 0.381102 0.288706 0.370954 0.055 Uiso 1 1 calc R U . . .
H86C H 0.522573 0.371569 0.373394 0.055 Uiso 1 1 calc R U . . .
C87 C 0.3986(5) 1.1435(6) 0.0674(2) 0.0352(14) Uani 1 1 d . . . . .
H87A H 0.328734 1.139468 0.043086 0.053 Uiso 1 1 calc R U . . .
H87B H 0.469440 1.165670 0.050315 0.053 Uiso 1 1 calc R U . . .
H87C H 0.418514 1.198199 0.097859 0.053 Uiso 1 1 calc R U . . .
C88 C 0.9922(5) 1.0650(5) 0.4320(2) 0.0379(15) Uani 1 1 d . . . . .
H88A H 1.028913 1.077612 0.400808 0.057 Uiso 1 1 calc R U . . .
H88B H 1.051317 1.065746 0.461161 0.057 Uiso 1 1 calc R U . . .
H88C H 0.969563 1.123674 0.440295 0.057 Uiso 1 1 calc R U . . .
C89 C 0.4944(6) 0.4671(5) 0.2873(2) 0.0388(15) Uani 1 1 d . . . . .
H89A H 0.469525 0.517450 0.269893 0.058 Uiso 1 1 calc R U . . .
H89B H 0.492662 0.411563 0.261137 0.058 Uiso 1 1 calc R U . . .
H89C H 0.577603 0.509404 0.307607 0.058 Uiso 1 1 calc R U . . .
C90 C 0.6689(7) 0.6481(6) 0.5076(3) 0.064(3) Uani 1 1 d . . . . .
H90A H 0.753339 0.695339 0.525755 0.096 Uiso 1 1 calc R U . . .
H90B H 0.665483 0.585164 0.485948 0.096 Uiso 1 1 calc R U . . .
H90C H 0.615877 0.620784 0.533156 0.096 Uiso 1 1 calc R U . . .

loop_
_atom_site_aniso_label
_atom_site_aniso_U_11
_atom_site_aniso_U_22
_atom_site_aniso_U_33
_atom_site_aniso_U_23
_atom_site_aniso_U_13
_atom_site_aniso_U_12
Ge1 0.0216(3) 0.0078(2) 0.0140(2) 0.00009(17) 0.00796(19) 0.00107(19)
Ge2 0.0077(13) 0.0085(4) 0.0087(6) 0.0014(3) 0.0005(7) 0.0042(5)
K2 0.0094(9) 0.0219(19) 0.0188(10) 0.0041(12) 0.0023(7) 0.0077(12)
K10 0.0186(19) 0.042(5) 0.0233(19) 0.002(3) -0.0011(14) 0.020(3)
Ge20 0.014(3) 0.0080(7) 0.0100(12) 0.0012(6) 0.0035(16) 0.0046(10)
K1 0.0402(8) 0.0416(8) 0.0484(9) 0.0081(6) 0.0028(6) 0.0158(7)
O1 0.0115(14) 0.0085(14) 0.0129(15) 0.0012(11) 0.0046(12) 0.0038(12)
C2 0.016(2) 0.015(2) 0.0083(19) 0.0025(16) 0.0009(16) 0.0076(18)
C3 0.0088(19) 0.011(2) 0.015(2) 0.0038(16) 0.0031(16) 0.0035(16)
C4 0.012(2) 0.011(2) 0.0096(19) 0.0012(15) 0.0026(16) 0.0062(17)
C5 0.012(2) 0.013(2) 0.010(2) 0.0001(16) 0.0028(16) 0.0068(17)
C6 0.0082(19) 0.013(2) 0.012(2) 0.0041(16) 0.0024(16) 0.0046(17)
C7 0.0080(19) 0.011(2) 0.014(2) -0.0014(16) 0.0028(16) 0.0022(16)
C8 0.012(2) 0.015(2) 0.010(2) -0.0019(16) 0.0007(16) 0.0040(17)
C9 0.016(2) 0.013(2) 0.012(2) 0.0024(16) 0.0044(17) 0.0092(18)
C10 0.011(2) 0.011(2) 0.0106(19) 0.0011(15) 0.0041(16) 0.0060(17)
C11 0.010(2) 0.011(2) 0.017(2) 0.0027(16) 0.0040(17) 0.0049(17)
C12 0.012(2) 0.012(2) 0.018(2) 0.0015(17) 0.0041(17) 0.0057(17)
C13 0.010(2) 0.0088(19) 0.015(2) -0.0016(16) 0.0027(16) 0.0015(16)
C14 0.013(2) 0.019(2) 0.014(2) -0.0062(17) 0.0015(17) 0.0056(18)
C15 0.015(2) 0.011(2) 0.011(2) 0.0006(16) 0.0060(16) 0.0084(17)
C16 0.010(2) 0.011(2) 0.019(2) 0.0007(17) 0.0064(17) 0.0029(17)
C17 0.014(2) 0.017(2) 0.021(2) 0.0041(18) 0.0052(18) 0.0102(18)
C18 0.015(2) 0.016(2) 0.014(2) 0.0024(17) 0.0004(17) 0.0079(18)
C19 0.014(2) 0.016(2) 0.010(2) 0.0003(16) 0.0018(16) 0.0075(18)
C20 0.013(2) 0.014(2) 0.015(2) -0.0007(17) 0.0019(17) 0.0026(18)
C21 0.012(2) 0.009(2) 0.020(2) 0.0019(17) 0.0027(17) 0.0057(17)
C22 0.011(2) 0.011(2) 0.012(2) -0.0006(16) 0.0020(16) 0.0038(17)
C23 0.015(2) 0.018(2) 0.017(2) -0.0021(17) 0.0036(17) 0.0116(19)
C24 0.019(2) 0.016(2) 0.021(2) 0.0076(18) 0.0060(19) 0.0106(19)
C25 0.020(2) 0.016(2) 0.014(2) 0.0056(17) 0.0068(18) 0.0129(19)
C26 0.013(2) 0.014(2) 0.018(2) 0.0056(17) 0.0038(17) 0.0069(18)
C27 0.011(2) 0.015(2) 0.010(2) 0.0014(16) 0.0015(16) 0.0041(17)
C28 0.019(2) 0.012(2) 0.019(2) -0.0012(17) -0.0004(18) 0.0071(18)
C29 0.012(2) 0.0089(19) 0.015(2) 0.0040(16) 0.0039(17) 0.0045(17)
C30 0.015(2) 0.013(2) 0.016(2) 0.0015(17) 0.0022(17) 0.0064(18)
C31 0.013(2) 0.015(2) 0.015(2) 0.0025(17) 0.0033(17) 0.0078(18)
C32 0.010(2) 0.013(2) 0.015(2) 0.0019(16) 0.0019(16) 0.0061(17)
C33 0.012(2) 0.013(2) 0.017(2) 0.0043(17) 0.0021(17) 0.0048(17)
C34 0.013(2) 0.011(2) 0.019(2) 0.0003(17) 0.0031(17) 0.0061(17)
C35 0.016(2) 0.011(2) 0.023(2) 0.0045(17) 0.0034(18) 0.0097(18)
C36 0.017(2) 0.016(2) 0.011(2) -0.0006(17) 0.0035(17) 0.0051(18)
C37 0.017(2) 0.014(2) 0.013(2) 0.0017(17) -0.0007(17) 0.0033(18)
C38 0.012(2) 0.014(2) 0.021(2) 0.0069(18) 0.0024(18) 0.0052(18)
C39 0.018(2) 0.021(2) 0.013(2) 0.0035(18) 0.0051(18) 0.0099(19)
C40 0.017(2) 0.012(2) 0.017(2) 0.0056(17) 0.0047(18) 0.0045(18)
C41 0.012(2) 0.012(2) 0.015(2) -0.0003(17) 0.0020(17) 0.0030(17)
C42 0.013(2) 0.020(2) 0.019(2) -0.0003(18) 0.0041(18) 0.0053(19)
C43 0.015(2) 0.015(2) 0.015(2) 0.0039(17) 0.0005(17) 0.0048(18)
C44 0.016(2) 0.018(2) 0.013(2) 0.0071(17) 0.0022(17) 0.0106(18)
C45 0.013(2) 0.028(3) 0.012(2) -0.0020(18) 0.0019(17) 0.008(2)
C46 0.020(2) 0.024(2) 0.015(2) 0.0064(18) 0.0056(18) 0.014(2)
C47 0.011(2) 0.017(2) 0.021(2) 0.0004(18) 0.0033(18) 0.0057(18)
C48 0.019(2) 0.015(2) 0.014(2) -0.0010(17) 0.0032(18) 0.0090(19)
C49 0.014(2) 0.021(2) 0.016(2) 0.0071(18) 0.0039(18) 0.0022(19)
C50 0.021(2) 0.019(2) 0.016(2) 0.0021(18) 0.0044(19) 0.008(2)
C51 0.009(2) 0.018(2) 0.020(2) -0.0045(18) -0.0017(18) 0.0049(18)
C52 0.020(2) 0.017(2) 0.020(2) 0.0000(18) 0.0034(19) 0.005(2)
C53 0.017(2) 0.020(2) 0.023(2) 0.0061(19) -0.0002(19) 0.010(2)
C54 0.033(3) 0.021(2) 0.017(2) -0.0019(19) 0.012(2) 0.008(2)
C55 0.021(2) 0.017(2) 0.028(3) -0.0019(19) 0.005(2) 0.012(2)
C56 0.019(2) 0.029(3) 0.020(2) 0.004(2) 0.0081(19) 0.012(2)
C57 0.016(2) 0.032(3) 0.015(2) -0.002(2) 0.0016(18) 0.012(2)
C58 0.012(2) 0.025(2) 0.015(2) 0.0022(18) 0.0014(18) 0.0059(19)
C59 0.025(3) 0.018(2) 0.019(2) 0.0025(18) 0.006(2) 0.010(2)
C60 0.015(2) 0.017(2) 0.020(2) -0.0038(18) 0.0011(19) 0.0047(19)
C61 0.022(2) 0.028(3) 0.021(2) 0.012(2) 0.007(2) 0.016(2)
C62 0.016(2) 0.045(3) 0.015(2) 0.007(2) 0.0045(19) 0.015(2)
C63 0.011(2) 0.028(3) 0.028(3) -0.013(2) -0.0018(19) 0.010(2)
C64 0.024(2) 0.024(2) 0.014(2) 0.0023(18) 0.0052(19) 0.017(2)
C65 0.020(2) 0.021(2) 0.014(2) -0.0006(18) -0.0038(19) 0.004(2)
C66 0.019(2) 0.020(2) 0.023(2) -0.0042(19) 0.006(2) 0.007(2)
C67 0.031(3) 0.019(2) 0.033(3) -0.005(2) 0.011(2) 0.014(2)
C68 0.016(2) 0.029(3) 0.013(2) -0.0024(19) -0.0005(18) 0.009(2)
C69 0.011(2) 0.025(3) 0.031(3) -0.009(2) 0.003(2) 0.007(2)
C70 0.018(2) 0.030(3) 0.020(3) -0.004(2) -0.007(2) 0.006(2)
C71 0.027(3) 0.025(3) 0.025(3) 0.014(2) 0.007(2) 0.016(2)
C72 0.026(3) 0.027(3) 0.019(2) 0.002(2) 0.010(2) 0.016(2)
C73 0.016(3) 0.026(3) 0.037(3) -0.016(2) 0.000(2) 0.002(2)
C74 0.028(3) 0.040(3) 0.040(3) 0.010(3) 0.021(3) 0.017(3)
C75 0.023(3) 0.023(3) 0.029(3) -0.009(2) -0.001(2) 0.005(2)
C76 0.031(3) 0.026(3) 0.022(3) -0.007(2) 0.005(2) 0.009(2)
C77 0.019(2) 0.026(3) 0.029(3) 0.006(2) 0.002(2) 0.009(2)
C78 0.040(3) 0.027(3) 0.020(3) 0.001(2) 0.010(2) 0.020(3)
C79 0.026(3) 0.071(4) 0.013(2) 0.003(3) 0.004(2) 0.029(3)
C80 0.039(3) 0.052(4) 0.028(3) 0.019(3) 0.012(2) 0.036(3)
C81 0.028(3) 0.037(3) 0.022(3) -0.003(2) 0.005(2) 0.022(2)
C82 0.031(3) 0.034(3) 0.025(3) 0.005(2) 0.014(2) 0.014(2)
C83 0.017(2) 0.030(3) 0.034(3) 0.006(2) 0.002(2) 0.011(2)
C84 0.052(4) 0.015(2) 0.028(3) 0.002(2) 0.021(3) 0.010(2)
B1 0.022(3) 0.011(2) 0.016(2) 0.0034(19) 0.007(2) 0.006(2)
C86 0.032(3) 0.036(3) 0.043(3) -0.019(3) -0.009(3) 0.023(3)
C87 0.026(3) 0.056(4) 0.027(3) 0.023(3) 0.011(2) 0.018(3)
C88 0.020(3) 0.043(4) 0.039(3) 0.017(3) -0.010(2) 0.008(3)
C89 0.030(3) 0.046(4) 0.037(3) -0.013(3) 0.015(3) 0.014(3)
C90 0.047(4) 0.047(4) 0.079(6) -0.033(4) -0.045(4) 0.027(4)

loop_
_atom_type_symbol
_atom_type_description
_atom_type_scat_dispersion_real
_atom_type_scat_dispersion_imag
_atom_type_scat_source
C C 0.0033 0.0016 'International Tables Vol C Tables 4.2.6.8 and 6.1.1.4'
K K 0.2009 0.2494 'International Tables Vol C Tables 4.2.6.8 and 6.1.1.4'
Ge Ge 0.1547 1.8001 'International Tables Vol C Tables 4.2.6.8 and 6.1.1.4'
O O 0.0106 0.0060 'International Tables Vol C Tables 4.2.6.8 and 6.1.1.4'
B B 0.0013 0.0007 'International Tables Vol C Tables 4.2.6.8 and 6.1.1.4'
H H 0.0000 0.0000 'International Tables Vol C Tables 4.2.6.8 and 6.1.1.4'

loop_
_geom_angle_atom_site_label_1
_geom_angle_atom_site_label_2
_geom_angle_atom_site_label_3
_geom_angle
_geom_angle_site_symmetry_1
_geom_angle_site_symmetry_3
_geom_angle_publ_flag
C2 Ge1 B1 128.1(2) . . ?
C2 Ge1 C10 103.52(18) . . ?
B1 Ge1 C10 125.37(19) . . ?
C2 Ge1 K1 114.68(13) . . ?
B1 Ge1 K1 48.12(17) . . ?
C10 Ge1 K1 98.24(13) . . ?
C22 Ge2 B1 123.9(3) . . ?
C22 Ge2 C4 96.4(2) . . ?
B1 Ge2 C4 124.2(3) . . ?
C22 Ge2 K1 133.0(3) . . ?
B1 Ge2 K1 63.6(2) . . ?
C4 Ge2 K1 117.0(2) . . ?
C22 Ge2 K2 75.1(3) . . ?
B1 Ge2 K2 62.66(19) . . ?
C4 Ge2 K2 99.2(3) . . ?
K1 Ge2 K2 125.67(8) . . ?
O1 K2 B1 67.32(15) . . ?
O1 K2 C35 149.2(3) . . ?
B1 K2 C35 106.17(17) . . ?
O1 K2 C38 142.1(3) . . ?
B1 K2 C38 130.08(18) . . ?
C35 K2 C38 24.90(12) . . ?
O1 K2 C11 127.0(3) . . ?
B1 K2 C11 86.39(16) . . ?
C35 K2 C11 24.88(11) . . ?
C38 K2 C11 44.20(12) . . ?
O1 K2 C3 105.4(2) . . ?
B1 K2 C3 87.84(17) . . ?
C35 K2 C3 43.90(12) . . ?
C38 K2 C3 51.58(13) . . ?
C11 K2 C3 25.12(11) . . ?
O1 K2 C43 117.8(3) . . ?
B1 K2 C43 131.2(2) . . ?
C35 K2 C43 42.71(12) . . ?
C38 K2 C43 24.36(12) . . ?
C11 K2 C43 50.28(13) . . ?
C3 K2 C43 43.37(12) . . ?
O1 K2 C33 102.1(2) . . ?
B1 K2 C33 109.1(2) . . ?
C35 K2 C33 50.04(13) . . ?
C38 K2 C33 43.52(12) . . ?
C11 K2 C33 43.16(12) . . ?
C3 K2 C33 24.38(11) . . ?
C43 K2 C33 24.53(11) . . ?
O1 K2 C13 21.74(11) . . ?
B1 K2 C13 71.83(17) . . ?
C35 K2 C13 127.9(2) . . ?
C38 K2 C13 122.3(2) . . ?
C11 K2 C13 107.8(2) . . ?
C3 K2 C13 84.5(2) . . ?
C43 K2 C13 98.3(2) . . ?
C33 K2 C13 80.52(19) . . ?
O1 K2 Ge2 58.57(11) . . ?
B1 K2 Ge2 34.29(10) . . ?
C35 K2 Ge2 98.39(18) . . ?
C38 K2 Ge2 114.0(2) . . ?
C11 K2 Ge2 73.58(17) . . ?
C3 K2 Ge2 62.72(17) . . ?
C43 K2 Ge2 102.9(2) . . ?
C33 K2 Ge2 78.5(2) . . ?
C13 K2 Ge2 50.16(10) . . ?
O1 K10 B1 63.8(2) . . ?
O1 K10 C35 131.5(6) . . ?
B1 K10 C35 102.8(3) . . ?
O1 K10 C38 125.8(6) . . ?
B1 K10 C38 123.7(4) . . ?
C35 K10 C38 24.12(14) . . ?
O1 K10 Ge20 55.24(16) . . ?
B1 K10 Ge20 33.90(12) . . ?
C35 K10 Ge20 87.0(4) . . ?
C38 K10 Ge20 99.8(5) . . ?
O1 K10 C11 111.9(5) . . ?
B1 K10 C11 81.9(3) . . ?
C35 K10 C11 23.58(13) . . ?
C38 K10 C11 41.89(18) . . ?
Ge20 K10 C11 63.5(4) . . ?
B1 Ge20 C4 131.9(2) . . ?
B1 Ge20 C22 128.5(3) . . ?
C4 Ge20 C22 99.4(2) . . ?
B1 Ge20 K10 67.6(2) . . ?
C4 Ge20 K10 120.5(7) . . ?
C22 Ge20 K10 92.8(5) . . ?
B1 Ge20 K1 54.4(3) . . ?
C4 Ge20 K1 104.6(4) . . ?
C22 Ge20 K1 115.7(5) . . ?
K10 Ge20 K1 121.5(2) . . ?
B1 K1 C69 125.13(14) . . ?
B1 K1 C12 94.91(14) . . ?
C69 K1 C12 137.56(14) . . ?
B1 K1 C60 127.58(14) . . ?
C69 K1 C60 26.07(13) . . ?
C12 K1 C60 134.53(13) . . ?
B1 K1 C17 120.64(14) . . ?
C69 K1 C17 112.57(13) . . ?
C12 K1 C17 25.74(12) . . ?
C60 K1 C17 110.05(13) . . ?
B1 K1 C66 100.77(14) . . ?
C69 K1 C66 25.48(13) . . ?
C12 K1 C66 152.11(13) . . ?
C60 K1 C66 45.16(12) . . ?
C17 K1 C66 132.59(13) . . ?
B1 K1 C16 81.91(13) . . ?
C69 K1 C16 152.23(14) . . ?
C12 K1 C16 25.44(11) . . ?
C60 K1 C16 133.84(13) . . ?
C17 K1 C16 44.47(11) . . ?
C66 K1 C16 177.06(13) . . ?
B1 K1 Ge2 37.09(13) . . ?
C69 K1 Ge2 91.84(12) . . ?
C12 K1 Ge2 119.52(10) . . ?
C60 K1 Ge2 105.40(11) . . ?
C17 K1 Ge2 140.14(10) . . ?
C66 K1 Ge2 66.37(12) . . ?
C16 K1 Ge2 115.90(11) . . ?
B1 K1 C24 132.36(13) . . ?
C69 K1 C24 101.91(13) . . ?
C12 K1 C24 43.80(12) . . ?
C60 K1 C24 91.00(12) . . ?
C17 K1 C24 24.12(12) . . ?
C66 K1 C24 126.83(13) . . ?
C16 K1 C24 50.56(11) . . ?
Ge2 K1 C24 163.26(10) . . ?
B1 K1 C25 93.26(13) . . ?
C69 K1 C25 133.19(13) . . ?
C12 K1 C25 43.45(11) . . ?
C60 K1 C25 110.46(12) . . ?
C17 K1 C25 50.00(11) . . ?
C66 K1 C25 155.36(13) . . ?
C16 K1 C25 24.36(11) . . ?
Ge2 K1 C25 130.33(13) . . ?
C24 K1 C25 42.26(11) . . ?
B1 K1 C46 116.58(13) . . ?
C69 K1 C46 111.26(13) . . ?
C12 K1 C46 49.77(12) . . ?
C60 K1 C46 91.89(12) . . ?
C17 K1 C46 41.91(11) . . ?
C66 K1 C46 136.06(13) . . ?
C16 K1 C46 42.36(11) . . ?
Ge2 K1 C46 153.63(13) . . ?
C24 K1 C46 23.57(11) . . ?
C25 K1 C46 23.56(11) . . ?
B1 K1 C48 105.64(13) . . ?
C69 K1 C48 42.21(12) . . ?
C12 K1 C48 146.29(12) . . ?
C60 K1 C48 23.52(12) . . ?
C17 K1 C48 127.33(13) . . ?
C66 K1 C48 48.98(12) . . ?
C16 K1 C48 131.64(12) . . ?
Ge2 K1 C48 92.06(9) . . ?
C24 K1 C48 104.52(12) . . ?
C25 K1 C48 107.77(11) . . ?
C46 K1 C48 96.70(11) . . ?
C6 O1 C13 114.8(3) . . ?
C6 O1 K2 131.3(3) . . ?
C13 O1 K2 113.6(3) . . ?
C6 O1 K10 122.1(4) . . ?
C13 O1 K10 122.8(4) . . ?
C6 C2 C37 114.7(4) . . ?
C6 C2 Ge1 118.4(3) . . ?
C37 C2 Ge1 126.6(3) . . ?
C33 C3 C11 118.4(4) . . ?
C33 C3 C9 122.9(4) . . ?
C11 C3 C9 118.2(4) . . ?
C33 C3 K2 79.6(3) . . ?
C11 C3 K2 76.2(3) . . ?
C9 C3 K2 121.0(3) . . ?
C9 C4 C5 117.4(4) . . ?
C9 C4 Ge20 112.8(5) . . ?
C5 C4 Ge20 128.1(5) . . ?
C9 C4 Ge2 125.3(4) . . ?
C5 C4 Ge2 113.9(4) . . ?
C44 C5 C4 120.4(4) . . ?
C44 C5 C29 118.0(4) . . ?
C4 C5 C29 121.5(4) . . ?
C19 C6 O1 118.5(4) . . ?
C19 C6 C2 126.3(4) . . ?
O1 C6 C2 115.2(4) . . ?
C21 C7 C15 121.8(4) . . ?
C21 C7 H7 119.1 . . ?
C15 C7 H7 119.1 . . ?
C14 C8 C13 116.6(4) . . ?
C14 C8 C36 126.1(4) . . ?
C13 C8 C36 117.3(4) . . ?
C32 C9 C4 120.2(4) . . ?
C32 C9 C3 116.9(4) . . ?
C4 C9 C3 122.4(4) . . ?
C15 C10 C27 117.7(4) . . ?
C15 C10 Ge1 125.3(3) . . ?
C27 C10 Ge1 117.0(3) . . ?
C35 C11 C3 119.3(4) . . ?
C35 C11 C34 119.0(4) . . ?
C3 C11 C34 121.5(4) . . ?
C35 C11 K2 75.9(3) . . ?
C3 C11 K2 78.7(3) . . ?
C34 C11 K2 120.1(3) . . ?
C35 C11 K10 71.1(3) . . ?
C3 C11 K10 86.6(3) . . ?
C34 C11 K10 116.4(3) . . ?
C17 C12 C16 120.3(4) . . ?
C17 C12 C23 118.2(4) . . ?
C16 C12 C23 121.6(4) . . ?
C17 C12 K1 79.1(3) . . ?
C16 C12 K1 84.4(3) . . ?
C23 C12 K1 107.5(3) . . ?
C22 C13 O1 116.1(4) . . ?
C22 C13 C8 125.7(4) . . ?
O1 C13 C8 118.2(4) . . ?
C22 C13 K2 84.9(3) . . ?
O1 C13 K2 44.7(2) . . ?
C8 C13 K2 137.7(3) . . ?
C8 C14 C28 120.4(4) . . ?
C8 C14 H14 119.8 . . ?
C28 C14 H14 119.8 . . ?
C10 C15 C7 119.6(4) . . ?
C10 C15 C16 128.1(4) . . ?
C7 C15 C16 112.3(4) . . ?
C25 C16 C12 117.6(4) . . ?
C25 C16 C15 118.6(4) . . ?
C12 C16 C15 122.6(4) . . ?
C25 C16 K1 82.4(3) . . ?
C12 C16 K1 70.2(2) . . ?
C15 C16 K1 127.8(3) . . ?
C24 C17 C12 122.2(4) . . ?
C24 C17 K1 87.2(3) . . ?
C12 C17 K1 75.2(3) . . ?
C24 C17 H17 118.4 . . ?
C12 C17 H17 118.4 . . ?
K1 C17 H17 118.4 . . ?
C33 C18 C50 112.4(4) . . ?
C33 C18 C52 109.2(4) . . ?
C50 C18 C52 110.0(4) . . ?
C33 C18 H18 108.4 . . ?
C50 C18 H18 108.4 . . ?
C52 C18 H18 108.4 . . ?
C6 C19 C39 116.5(4) . . ?
C6 C19 C36 118.2(4) . . ?
C39 C19 C36 125.3(4) . . ?
C42 C20 C41 119.3(4) . . ?
C42 C20 C45 117.9(4) . . ?
C41 C20 C45 122.5(4) . . ?
C7 C21 C26 119.0(4) . . ?
C7 C21 H21 120.5 . . ?
C26 C21 H21 120.5 . . ?
C13 C22 C30 115.1(4) . . ?
C13 C22 Ge20 118.0(4) . . ?
C30 C22 Ge20 127.0(4) . . ?
C13 C22 Ge2 121.6(3) . . ?
C30 C22 Ge2 121.0(3) . . ?
C12 C23 C56 112.1(4) . . ?
C12 C23 C67 111.5(4) . . ?
C56 C23 C67 109.7(4) . . ?
C12 C23 H23 107.8 . . ?
C56 C23 H23 107.8 . . ?
C67 C23 H23 107.8 . . ?
C17 C24 C46 117.4(4) . . ?
C17 C24 C61 122.6(4) . . ?
C46 C24 C61 119.8(4) . . ?
C17 C24 K1 68.7(3) . . ?
C46 C24 K1 80.6(3) . . ?
C61 C24 K1 124.7(3) . . ?
C46 C25 C16 119.9(4) . . ?
C46 C25 C64 117.4(4) . . ?
C16 C25 C64 122.7(4) . . ?
C46 C25 K1 79.8(3) . . ?
C16 C25 K1 73.2(3) . . ?
C64 C25 K1 119.0(3) . . ?
C21 C26 C27 120.2(4) . . ?
C21 C26 H26 119.9 . . ?
C27 C26 H26 119.9 . . ?
C26 C27 C10 121.5(4) . . ?
C26 C27 C41 115.5(4) . . ?
C10 C27 C41 122.5(4) . . ?
C14 C28 C30 120.7(4) . . ?
C14 C28 H28 119.6 . . ?
C30 C28 H28 119.6 . . ?
C66 C29 C31 119.5(4) . . ?
C66 C29 C5 122.4(4) . . ?
C31 C29 C5 118.0(4) . . ?
C28 C30 C22 121.2(4) . . ?
C28 C30 H30 119.4 . . ?
C22 C30 H30 119.4 . . ?
C48 C31 C29 118.8(4) . . ?
C48 C31 C57 119.2(4) . . ?
C29 C31 C57 121.9(4) . . ?
C40 C32 C9 120.9(4) . . ?
C40 C32 H32 119.5 . . ?
C9 C32 H32 119.5 . . ?
C3 C33 C43 120.0(4) . . ?
C3 C33 C18 124.4(4) . . ?
C43 C33 C18 115.5(4) . . ?
C3 C33 K2 76.0(3) . . ?
C43 C33 K2 75.9(3) . . ?
C18 C33 K2 122.1(3) . . ?
C55 C34 C11 113.8(4) . . ?
C55 C34 C59 108.6(4) . . ?
C11 C34 C59 110.9(4) . . ?
C55 C34 H34 107.8 . . ?
C11 C34 H34 107.8 . . ?
C59 C34 H34 107.8 . . ?
C38 C35 C11 122.7(4) . . ?
C38 C35 K2 78.9(3) . . ?
C11 C35 K2 79.2(3) . . ?
C38 C35 K10 80.7(3) . . ?
C11 C35 K10 85.3(3) . . ?
C38 C35 H35 118.7 . . ?
C11 C35 H35 118.7 . . ?
K2 C35 H35 113.3 . . ?
C54 C36 C19 111.9(4) . . ?
C54 C36 C8 111.5(4) . . ?
C19 C36 C8 107.5(4) . . ?
C54 C36 C65 108.7(4) . . ?
C19 C36 C65 108.3(4) . . ?
C8 C36 C65 108.7(4) . . ?
C49 C37 C2 121.3(4) . . ?
C49 C37 H37 119.3 . . ?
C2 C37 H37 119.3 . . ?
C43 C38 C35 117.3(4) . . ?
C43 C38 C53 120.9(4) . . ?
C35 C38 C53 121.7(4) . . ?
C43 C38 K2 79.4(3) . . ?
C35 C38 K2 76.2(3) . . ?
C53 C38 K2 115.4(3) . . ?
C43 C38 K10 87.3(4) . . ?
C35 C38 K10 75.2(3) . . ?
C53 C38 K10 108.4(4) . . ?
C49 C39 C19 120.3(4) . . ?
C49 C39 H39 119.8 . . ?
C19 C39 H39 119.8 . . ?
C32 C40 C44 119.4(4) . . ?
C32 C40 H40 120.3 . . ?
C44 C40 H40 120.3 . . ?
C20 C41 C58 119.1(4) . . ?
C20 C41 C27 117.7(4) . . ?
C58 C41 C27 122.9(4) . . ?
C51 C42 C20 122.2(4) . . ?
C51 C42 H42 118.9 . . ?
C20 C42 H42 118.9 . . ?
C38 C43 C33 122.3(4) . . ?
C38 C43 K2 76.2(3) . . ?
C33 C43 K2 79.5(3) . . ?
C38 C43 H43 118.8 . . ?
C33 C43 H43 118.8 . . ?
K2 C43 H43 118.8 . . ?
C40 C44 C5 120.6(4) . . ?
C40 C44 H44 119.7 . . ?
C5 C44 H44 119.7 . . ?
C20 C45 C76 109.7(4) . . ?
C20 C45 C82 112.4(4) . . ?
C76 C45 C82 110.1(4) . . ?
C20 C45 H45 108.2 . . ?
C76 C45 H45 108.2 . . ?
C82 C45 H45 108.2 . . ?
C24 C46 C25 122.3(4) . . ?
C24 C46 K1 75.9(3) . . ?
C25 C46 K1 76.6(3) . . ?
C24 C46 H46 118.8 . . ?
C25 C46 H46 118.8 . . ?
K1 C46 H46 118.8 . . ?
C51 C47 C70 114.0(4) . . ?
C51 C47 C77 109.4(4) . . ?
C70 C47 C77 110.9(4) . . ?
C51 C47 H47 107.4 . . ?
C70 C47 H47 107.4 . . ?
C77 C47 H47 107.4 . . ?
C60 C48 C31 122.5(4) . . ?
C60 C48 K1 64.7(3) . . ?
C31 C48 K1 87.3(3) . . ?
C60 C48 H48 118.8 . . ?
C31 C48 H48 118.8 . . ?
K1 C48 H48 118.8 . . ?
C39 C49 C37 120.8(4) . . ?
C39 C49 H49 119.6 . . ?
C37 C49 H49 119.6 . . ?
C18 C50 H50A 109.5 . . ?
C18 C50 H50B 109.5 . . ?
H50A C50 H50B 109.5 . . ?
C18 C50 H50C 109.5 . . ?
H50A C50 H50C 109.5 . . ?
H50B C50 H50C 109.5 . . ?
C68 C51 C42 118.0(4) . . ?
C68 C51 C47 122.7(4) . . ?
C42 C51 C47 119.0(4) . . ?
C18 C52 H52A 109.5 . . ?
C18 C52 H52B 109.5 . . ?
H52A C52 H52B 109.5 . . ?
C18 C52 H52C 109.5 . . ?
H52A C52 H52C 109.5 . . ?
H52B C52 H52C 109.5 . . ?
C83 C53 C38 112.1(4) . . ?
C83 C53 C71 111.0(4) . . ?
C38 C53 C71 110.7(4) . . ?
C83 C53 H53 107.6 . . ?
C38 C53 H53 107.6 . . ?
C71 C53 H53 107.6 . . ?
C36 C54 H54A 109.5 . . ?
C36 C54 H54B 109.5 . . ?
H54A C54 H54B 109.5 . . ?
C36 C54 H54C 109.5 . . ?
H54A C54 H54C 109.5 . . ?
H54B C54 H54C 109.5 . . ?
C34 C55 H55A 109.5 . . ?
C34 C55 H55B 109.5 . . ?
H55A C55 H55B 109.5 . . ?
C34 C55 H55C 109.5 . . ?
H55A C55 H55C 109.5 . . ?
H55B C55 H55C 109.5 . . ?
C23 C56 H56A 109.5 . . ?
C23 C56 H56B 109.5 . . ?
H56A C56 H56B 109.5 . . ?
C23 C56 H56C 109.5 . . ?
H56A C56 H56C 109.5 . . ?
H56B C56 H56C 109.5 . . ?
C31 C57 C81 114.8(4) . . ?
C31 C57 C74 110.1(4) . . ?
C81 C57 C74 109.6(4) . . ?
C31 C57 H57 107.3 . . ?
C81 C57 H57 107.3 . . ?
C74 C57 H57 107.3 . . ?
C68 C58 C41 119.3(4) . . ?
C68 C58 C62 118.8(4) . . ?
C41 C58 C62 122.0(4) . . ?
C34 C59 H59A 109.5 . . ?
C34 C59 H59B 109.5 . . ?
H59A C59 H59B 109.5 . . ?
C34 C59 H59C 109.5 . . ?
H59A C59 H59C 109.5 . . ?
H59B C59 H59C 109.5 . . ?
C48 C60 C69 117.3(4) . . ?
C48 C60 C73 123.4(4) . . ?
C69 C60 C73 119.3(4) . . ?
C48 C60 K1 91.8(3) . . ?
C69 C60 K1 71.6(3) . . ?
C73 C60 K1 107.8(3) . . ?
C24 C61 C80 114.0(4) . . ?
C24 C61 C88 109.3(4) . . ?
C80 C61 C88 110.5(5) . . ?
C24 C61 H61 107.6 . . ?
C80 C61 H61 107.6 . . ?
C88 C61 H61 107.6 . . ?
C58 C62 C87 110.8(4) . . ?
C58 C62 C79 112.1(4) . . ?
C87 C62 C79 110.4(5) . . ?
C58 C62 H62 107.8 . . ?
C87 C62 H62 107.8 . . ?
C79 C62 H62 107.8 . . ?
C66 C63 C89 112.3(4) . . ?
C66 C63 C86 110.4(5) . . ?
C89 C63 C86 110.6(5) . . ?
C66 C63 H63 107.8 . . ?
C89 C63 H63 107.8 . . ?
C86 C63 H63 107.8 . . ?
C25 C64 C78 111.7(4) . . ?
C25 C64 C72 111.8(4) . . ?
C78 C64 C72 108.7(4) . . ?
C25 C64 H64 108.1 . . ?
C78 C64 H64 108.1 . . ?
C72 C64 H64 108.1 . . ?
C36 C65 H65A 109.5 . . ?
C36 C65 H65B 109.5 . . ?
H65A C65 H65B 109.5 . . ?
C36 C65 H65C 109.5 . . ?
H65A C65 H65C 109.5 . . ?
H65B C65 H65C 109.5 . . ?
C69 C66 C29 118.7(4) . . ?
C69 C66 C63 119.0(4) . . ?
C29 C66 C63 122.1(4) . . ?
C69 C66 K1 68.1(3) . . ?
C29 C66 K1 90.5(3) . . ?
C63 C66 K1 114.3(3) . . ?
C23 C67 H67A 109.5 . . ?
C23 C67 H67B 109.5 . . ?
H67A C67 H67B 109.5 . . ?
C23 C67 H67C 109.5 . . ?
H67A C67 H67C 109.5 . . ?
H67B C67 H67C 109.5 . . ?
C51 C68 C58 122.1(4) . . ?
C51 C68 H68 119.0 . . ?
C58 C68 H68 119.0 . . ?
C60 C69 C66 123.0(5) . . ?
C60 C69 K1 82.3(3) . . ?
C66 C69 K1 86.5(3) . . ?
C60 C69 H69 117.4 . . ?
C66 C69 H69 117.4 . . ?
K1 C69 H69 117.4 . . ?
C47 C70 H70A 109.5 . . ?
C47 C70 H70B 109.5 . . ?
H70A C70 H70B 109.5 . . ?
C47 C70 H70C 109.5 . . ?
H70A C70 H70C 109.5 . . ?
H70B C70 H70C 109.5 . . ?
C53 C71 H71A 109.5 . . ?
C53 C71 H71B 109.5 . . ?
H71A C71 H71B 109.5 . . ?
C53 C71 H71C 109.5 . . ?
H71A C71 H71C 109.5 . . ?
H71B C71 H71C 109.5 . . ?
C64 C72 H72A 109.5 . . ?
C64 C72 H72B 109.5 . . ?
H72A C72 H72B 109.5 . . ?
C64 C72 H72C 109.5 . . ?
H72A C72 H72C 109.5 . . ?
H72B C72 H72C 109.5 . . ?
C90 C73 C75 111.5(5) . . ?
C90 C73 C60 110.2(5) . . ?
C75 C73 C60 114.2(5) . . ?
C90 C73 H73 106.8 . . ?
C75 C73 H73 106.8 . . ?
C60 C73 H73 106.8 . . ?
C57 C74 H74A 109.5 . . ?
C57 C74 H74B 109.5 . . ?
H74A C74 H74B 109.5 . . ?
C57 C74 H74C 109.5 . . ?
H74A C74 H74C 109.5 . . ?
H74B C74 H74C 109.5 . . ?
C73 C75 H75A 109.5 . . ?
C73 C75 H75B 109.5 . . ?
H75A C75 H75B 109.5 . . ?
C73 C75 H75C 109.5 . . ?
H75A C75 H75C 109.5 . . ?
H75B C75 H75C 109.5 . . ?
C45 C76 H76A 109.5 . . ?
C45 C76 H76B 109.5 . . ?
H76A C76 H76B 109.5 . . ?
C45 C76 H76C 109.5 . . ?
H76A C76 H76C 109.5 . . ?
H76B C76 H76C 109.5 . . ?
C47 C77 H77A 109.5 . . ?
C47 C77 H77B 109.5 . . ?
H77A C77 H77B 109.5 . . ?
C47 C77 H77C 109.5 . . ?
H77A C77 H77C 109.5 . . ?
H77B C77 H77C 109.5 . . ?
C64 C78 H78A 109.5 . . ?
C64 C78 H78B 109.5 . . ?
H78A C78 H78B 109.5 . . ?
C64 C78 H78C 109.5 . . ?
H78A C78 H78C 109.5 . . ?
H78B C78 H78C 109.5 . . ?
C62 C79 H79A 109.5 . . ?
C62 C79 H79B 109.5 . . ?
H79A C79 H79B 109.5 . . ?
C62 C79 H79C 109.5 . . ?
H79A C79 H79C 109.5 . . ?
H79B C79 H79C 109.5 . . ?
C61 C80 H80A 109.5 . . ?
C61 C80 H80B 109.5 . . ?
H80A C80 H80B 109.5 . . ?
C61 C80 H80C 109.5 . . ?
H80A C80 H80C 109.5 . . ?
H80B C80 H80C 109.5 . . ?
C57 C81 H81A 109.5 . . ?
C57 C81 H81B 109.5 . . ?
H81A C81 H81B 109.5 . . ?
C57 C81 H81C 109.5 . . ?
H81A C81 H81C 109.5 . . ?
H81B C81 H81C 109.5 . . ?
C45 C82 H82A 109.5 . . ?
C45 C82 H82B 109.5 . . ?
H82A C82 H82B 109.5 . . ?
C45 C82 H82C 109.5 . . ?
H82A C82 H82C 109.5 . . ?
H82B C82 H82C 109.5 . . ?
C53 C83 H83A 109.5 . . ?
C53 C83 H83B 109.5 . . ?
H83A C83 H83B 109.5 . . ?
C53 C83 H83C 109.5 . . ?
H83A C83 H83C 109.5 . . ?
H83B C83 H83C 109.5 . . ?
B1 C84 H84A 109.5 . . ?
B1 C84 H84B 109.5 . . ?
H84A C84 H84B 109.5 . . ?
B1 C84 H84C 109.5 . . ?
H84A C84 H84C 109.5 . . ?
H84B C84 H84C 109.5 . . ?
C84 B1 Ge20 116.5(4) . . ?
C84 B1 Ge1 116.4(3) . . ?
C84 B1 Ge2 114.9(3) . . ?
C84 B1 K1 73.9(3) . . ?
Ge20 B1 K1 93.5(5) . . ?
Ge1 B1 K1 102.7(2) . . ?
Ge2 B1 K1 79.3(3) . . ?
C84 B1 K2 121.8(4) . . ?
Ge2 B1 K2 83.04(19) . . ?
K1 B1 K2 160.5(2) . . ?
C84 B1 K10 117.2(4) . . ?
Ge20 B1 K10 78.5(2) . . ?
K1 B1 K10 168.4(3) . . ?
C63 C86 H86A 109.5 . . ?
C63 C86 H86B 109.5 . . ?
H86A C86 H86B 109.5 . . ?
C63 C86 H86C 109.5 . . ?
H86A C86 H86C 109.5 . . ?
H86B C86 H86C 109.5 . . ?
C62 C87 H87A 109.5 . . ?
C62 C87 H87B 109.5 . . ?
H87A C87 H87B 109.5 . . ?
C62 C87 H87C 109.5 . . ?
H87A C87 H87C 109.5 . . ?
H87B C87 H87C 109.5 . . ?
C61 C88 H88A 109.5 . . ?
C61 C88 H88B 109.5 . . ?
H88A C88 H88B 109.5 . . ?
C61 C88 H88C 109.5 . . ?
H88A C88 H88C 109.5 . . ?
H88B C88 H88C 109.5 . . ?
C63 C89 H89A 109.5 . . ?
C63 C89 H89B 109.5 . . ?
H89A C89 H89B 109.5 . . ?
C63 C89 H89C 109.5 . . ?
H89A C89 H89C 109.5 . . ?
H89B C89 H89C 109.5 . . ?
C73 C90 H90A 109.5 . . ?
C73 C90 H90B 109.5 . . ?
H90A C90 H90B 109.5 . . ?
C73 C90 H90C 109.5 . . ?
H90A C90 H90C 109.5 . . ?
H90B C90 H90C 109.5 . . ?

loop_
_geom_bond_atom_site_label_1
_geom_bond_atom_site_label_2
_geom_bond_distance
_geom_bond_site_symmetry_2
_geom_bond_publ_flag
Ge1 C2 1.960(4) . ?
Ge1 B1 1.962(5) . ?
Ge1 C10 1.985(4) . ?
Ge1 K1 3.9259(16) . ?
Ge2 C22 1.994(5) . ?
Ge2 B1 2.017(6) . ?
Ge2 C4 2.034(5) . ?
Ge2 K1 3.287(6) . ?
Ge2 K2 3.554(4) . ?
K2 O1 2.645(6) . ?
K2 B1 3.181(7) . ?
K2 C35 3.216(6) . ?
K2 C38 3.250(6) . ?
K2 C11 3.257(6) . ?
K2 C3 3.290(7) . ?
K2 C43 3.290(6) . ?
K2 C33 3.335(7) . ?
K2 C13 3.447(8) . ?
K10 O1 2.897(10) . ?
K10 B1 3.243(9) . ?
K10 C35 3.300(11) . ?
K10 C38 3.368(11) . ?
K10 Ge20 3.438(7) . ?
K10 C11 3.475(13) . ?
Ge20 B1 1.957(6) . ?
Ge20 C4 1.964(5) . ?
Ge20 C22 1.974(5) . ?
Ge20 K1 3.677(12) . ?
K1 B1 2.996(6) . ?
K1 C69 3.007(6) . ?
K1 C12 3.107(5) . ?
K1 C60 3.140(5) . ?
K1 C17 3.156(5) . ?
K1 C66 3.236(5) . ?
K1 C16 3.287(5) . ?
K1 C24 3.385(5) . ?
K1 C25 3.403(5) . ?
K1 C46 3.443(5) . ?
K1 C48 3.472(5) . ?
O1 C6 1.388(5) . ?
O1 C13 1.393(5) . ?
C2 C6 1.396(6) . ?
C2 C37 1.406(6) . ?
C3 C33 1.400(6) . ?
C3 C11 1.424(6) . ?
C3 C9 1.523(6) . ?
C4 C9 1.410(6) . ?
C4 C5 1.416(6) . ?
C5 C44 1.401(6) . ?
C5 C29 1.514(6) . ?
C6 C19 1.380(6) . ?
C7 C21 1.381(6) . ?
C7 C15 1.415(6) . ?
C7 H7 0.9500 . ?
C8 C14 1.386(6) . ?
C8 C13 1.403(6) . ?
C8 C36 1.534(6) . ?
C9 C32 1.398(6) . ?
C10 C15 1.409(6) . ?
C10 C27 1.417(6) . ?
C11 C35 1.395(6) . ?
C11 C34 1.532(6) . ?
C12 C17 1.396(6) . ?
C12 C16 1.419(6) . ?
C12 C23 1.517(6) . ?
C13 C22 1.391(6) . ?
C14 C28 1.394(7) . ?
C14 H14 0.9500 . ?
C15 C16 1.507(6) . ?
C16 C25 1.416(6) . ?
C17 C24 1.385(7) . ?
C17 H17 1.0000 . ?
C18 C33 1.531(6) . ?
C18 C50 1.541(6) . ?
C18 C52 1.541(6) . ?
C18 H18 1.0000 . ?
C19 C39 1.400(6) . ?
C19 C36 1.531(6) . ?
C20 C42 1.393(6) . ?
C20 C41 1.408(6) . ?
C20 C45 1.521(6) . ?
C21 C26 1.395(6) . ?
C21 H21 0.9500 . ?
C22 C30 1.404(6) . ?
C23 C56 1.530(6) . ?
C23 C67 1.536(6) . ?
C23 H23 1.0000 . ?
C24 C46 1.395(6) . ?
C24 C61 1.521(7) . ?
C25 C46 1.398(6) . ?
C25 C64 1.527(6) . ?
C26 C27 1.396(6) . ?
C26 H26 0.9500 . ?
C27 C41 1.511(6) . ?
C28 C30 1.397(6) . ?
C28 H28 0.9500 . ?
C29 C66 1.410(6) . ?
C29 C31 1.416(6) . ?
C30 H30 0.9500 . ?
C31 C48 1.404(6) . ?
C31 C57 1.523(6) . ?
C32 C40 1.382(6) . ?
C32 H32 0.9500 . ?
C33 C43 1.408(6) . ?
C34 C55 1.528(6) . ?
C34 C59 1.536(6) . ?
C34 H34 1.0000 . ?
C35 C38 1.395(7) . ?
C35 H35 0.9500 . ?
C36 C54 1.525(6) . ?
C36 C65 1.547(7) . ?
C37 C49 1.394(7) . ?
C37 H37 0.9500 . ?
C38 C43 1.380(7) . ?
C38 C53 1.520(6) . ?
C39 C49 1.387(7) . ?
C39 H39 0.9500 . ?
C40 C44 1.383(6) . ?
C40 H40 0.9500 . ?
C41 C58 1.410(6) . ?
C42 C51 1.385(7) . ?
C42 H42 0.9500 . ?
C43 H43 1.0000 . ?
C44 H44 0.9500 . ?
C45 C76 1.526(7) . ?
C45 C82 1.527(7) . ?
C45 H45 1.0000 . ?
C46 H46 1.0000 . ?
C47 C51 1.518(6) . ?
C47 C70 1.524(7) . ?
C47 C77 1.534(7) . ?
C47 H47 1.0000 . ?
C48 C60 1.386(7) . ?
C48 H48 1.0000 . ?
C49 H49 0.9500 . ?
C50 H50A 0.9800 . ?
C50 H50B 0.9800 . ?
C50 H50C 0.9800 . ?
C51 C68 1.382(7) . ?
C52 H52A 0.9800 . ?
C52 H52B 0.9800 . ?
C52 H52C 0.9800 . ?
C53 C83 1.515(7) . ?
C53 C71 1.529(7) . ?
C53 H53 1.0000 . ?
C54 H54A 0.9800 . ?
C54 H54B 0.9800 . ?
C54 H54C 0.9800 . ?
C55 H55A 0.9800 . ?
C55 H55B 0.9800 . ?
C55 H55C 0.9800 . ?
C56 H56A 0.9800 . ?
C56 H56B 0.9800 . ?
C56 H56C 0.9800 . ?
C57 C81 1.529(7) . ?
C57 C74 1.534(8) . ?
C57 H57 1.0000 . ?
C58 C68 1.398(6) . ?
C58 C62 1.522(6) . ?
C59 H59A 0.9800 . ?
C59 H59B 0.9800 . ?
C59 H59C 0.9800 . ?
C60 C69 1.393(7) . ?
C60 C73 1.524(7) . ?
C61 C80 1.525(7) . ?
C61 C88 1.536(8) . ?
C61 H61 1.0000 . ?
C62 C87 1.534(8) . ?
C62 C79 1.544(8) . ?
C62 H62 1.0000 . ?
C63 C66 1.513(6) . ?
C63 C89 1.522(8) . ?
C63 C86 1.525(8) . ?
C63 H63 1.0000 . ?
C64 C78 1.534(7) . ?
C64 C72 1.543(7) . ?
C64 H64 1.0000 . ?
C65 H65A 0.9800 . ?
C65 H65B 0.9800 . ?
C65 H65C 0.9800 . ?
C66 C69 1.395(7) . ?
C67 H67A 0.9800 . ?
C67 H67B 0.9800 . ?
C67 H67C 0.9800 . ?
C68 H68 0.9500 . ?
C69 H69 1.0000 . ?
C70 H70A 0.9800 . ?
C70 H70B 0.9800 . ?
C70 H70C 0.9800 . ?
C71 H71A 0.9800 . ?
C71 H71B 0.9800 . ?
C71 H71C 0.9800 . ?
C72 H72A 0.9800 . ?
C72 H72B 0.9800 . ?
C72 H72C 0.9800 . ?
C73 C90 1.503(10) . ?
C73 C75 1.507(7) . ?
C73 H73 1.0000 . ?
C74 H74A 0.9800 . ?
C74 H74B 0.9800 . ?
C74 H74C 0.9800 . ?
C75 H75A 0.9800 . ?
C75 H75B 0.9800 . ?
C75 H75C 0.9800 . ?
C76 H76A 0.9800 . ?
C76 H76B 0.9800 . ?
C76 H76C 0.9800 . ?
C77 H77A 0.9800 . ?
C77 H77B 0.9800 . ?
C77 H77C 0.9800 . ?
C78 H78A 0.9800 . ?
C78 H78B 0.9800 . ?
C78 H78C 0.9800 . ?
C79 H79A 0.9800 . ?
C79 H79B 0.9800 . ?
C79 H79C 0.9800 . ?
C80 H80A 0.9800 . ?
C80 H80B 0.9800 . ?
C80 H80C 0.9800 . ?
C81 H81A 0.9800 . ?
C81 H81B 0.9800 . ?
C81 H81C 0.9800 . ?
C82 H82A 0.9800 . ?
C82 H82B 0.9800 . ?
C82 H82C 0.9800 . ?
C83 H83A 0.9800 . ?
C83 H83B 0.9800 . ?
C83 H83C 0.9800 . ?
C84 B1 1.609(7) . ?
C84 H84A 0.9800 . ?
C84 H84B 0.9800 . ?
C84 H84C 0.9800 . ?
C86 H86A 0.9800 . ?
C86 H86B 0.9800 . ?
C86 H86C 0.9800 . ?
C87 H87A 0.9800 . ?
C87 H87B 0.9800 . ?
C87 H87C 0.9800 . ?
C88 H88A 0.9800 . ?
C88 H88B 0.9800 . ?
C88 H88C 0.9800 . ?
C89 H89A 0.9800 . ?
C89 H89B 0.9800 . ?
C89 H89C 0.9800 . ?
C90 H90A 0.9800 . ?
C90 H90B 0.9800 . ?
C90 H90C 0.9800 . ?
